data_1505327
loop_
_publ_author_name
'Miller, Kenneth A.'
'Martin, Stephen F.'

_publ_section_title
;
 Concise, enantioselective total synthesis of (-)-alstonerine.
;
_journal_issue 6
_journal_name_full 'Organic letters'
_journal_page_first 1113
_journal_page_last 1116
_journal_paper_doi 10.1021/ol0700761
_journal_volume 9
_journal_year 2007
_chemical_formula_moiety 'C17 H20 N2 O, C H2 Cl2'
_chemical_formula_sum 'C18 H22 Cl2 N2 O'
_chemical_formula_weight 353.28
_chemical_name_systematic
; 
 ? 
;
_space_group_IT_number 19
_symmetry_cell_setting orthorhombic
_symmetry_space_group_name_Hall 'P 2ac 2ab'
_symmetry_space_group_name_H-M 'P 21 21 21'
_atom_sites_solution_hydrogens geom
_atom_sites_solution_primary direct
_atom_sites_solution_secondary difmap
_audit_creation_method SHELXL-97
_cell_angle_alpha 90.00
_cell_angle_beta 90.00
_cell_angle_gamma 90.00
_cell_formula_units_Z 4
_cell_length_a 6.5548(2)
_cell_length_b 11.6014(4)
_cell_length_c 22.6301(8)
_cell_measurement_reflns_used 2066
_cell_measurement_temperature 153(2)
_cell_measurement_theta_max 27.5
_cell_measurement_theta_min 1
_cell_volume 1720.90(10)
_computing_cell_refinement 'Collect software, Nonius B.V. 1998'
_computing_data_collection 'Collect software, Nonius B.V. 1998'
_computing_data_reduction
;
DENZO and Scalepack (Otwinoski and Minor, 1997)
;
_computing_molecular_graphics 'XP SHELXTL/PC, Siemens Analytical'
_computing_structure_refinement 'XL SHELXTL/PC, Siemens Analytical'
_computing_structure_solution
;

SIR97 - Altomare A., Burla M.C., Camalli M., Cascarano G.L., Giacovazzo C., 
Guagliardi A., Moliterni A.G.G., Polidori G.,Spagna R.
;
_diffrn_ambient_temperature 153(2)
_diffrn_measured_fraction_theta_full 0.975
_diffrn_measured_fraction_theta_max 0.975
_diffrn_measurement_device_type 'Nonius Kappa CCD'
_diffrn_measurement_method scans\f
_diffrn_radiation_monochromator graphite
_diffrn_radiation_source 'fine-focus sealed tube'
_diffrn_radiation_type MoK\a
_diffrn_radiation_wavelength 0.71073
_diffrn_reflns_av_R_equivalents 0.0318
_diffrn_reflns_av_sigmaI/netI 0.0485
_diffrn_reflns_limit_h_max 8
_diffrn_reflns_limit_h_min -8
_diffrn_reflns_limit_k_max 14
_diffrn_reflns_limit_k_min -14
_diffrn_reflns_limit_l_max 29
_diffrn_reflns_limit_l_min -28
_diffrn_reflns_number 3734
_diffrn_reflns_theta_full 27.47
_diffrn_reflns_theta_max 27.47
_diffrn_reflns_theta_min 1.97
_exptl_absorpt_coefficient_mu 0.383
_exptl_absorpt_correction_type none
_exptl_crystal_colour colorless
_exptl_crystal_density_diffrn 1.364
_exptl_crystal_density_method 'not measured'
_exptl_crystal_description needles
_exptl_crystal_F_000 744
_exptl_crystal_size_max 0.43
_exptl_crystal_size_mid 0.06
_exptl_crystal_size_min 0.05
_refine_diff_density_max 0.353
_refine_diff_density_min -0.400
_refine_diff_density_rms 0.054
_refine_ls_abs_structure_details 'Flack H D (1983), Acta Cryst. A39, 876-881'
_refine_ls_abs_structure_Flack 0.07(12)
_refine_ls_extinction_coef 0.0064(15)
_refine_ls_extinction_expression Fc^*^=kFc[1+0.001xFc^2^\l^3^/sin(2\q)]^-1/4^
_refine_ls_extinction_method SHELXL
_refine_ls_goodness_of_fit_ref 1.084
_refine_ls_hydrogen_treatment mixed
_refine_ls_matrix_type full
_refine_ls_number_parameters 289
_refine_ls_number_reflns 2227
_refine_ls_number_restraints 0
_refine_ls_restrained_S_all 1.084
_refine_ls_R_factor_all 0.0638
_refine_ls_R_factor_gt 0.0456
_refine_ls_shift/su_max 0.023
_refine_ls_shift/su_mean 0.002
_refine_ls_structure_factor_coef Fsqd
_refine_ls_weighting_details 'calc w=1/[\s^2^(Fo^2^)+(0.0389P)^2^+1.0398P] where P=(Fo^2^+2Fc^2^)/3'
_refine_ls_weighting_scheme calc
_refine_ls_wR_factor_gt 0.1020
_refine_ls_wR_factor_ref 0.1115
_reflns_number_gt 1802
_reflns_number_total 2227
_reflns_threshold_expression >2sigma(I)
_cod_data_source_file ol0700761si20070112_021854.cif
_cod_data_source_block kam606
_cod_depositor_comments
;
The following automatic conversions were performed:

'_symmetry_cell_setting' value 'Orthorhombic' changed to
'orthorhombic' according to
/home/saulius/struct/CIF-dictionaries/cif_core.dic dictionary named
'cif_core.dic' version 2.4.1 from 2010-06-29.

Automatic conversion script
Id: cif_fix_values 1715 2011-07-08 13:25:40Z adriana 
;
_cod_original_sg_symbol_H-M P212121
_cod_database_code 1505327

loop_
_symmetry_equiv_pos_as_xyz
'x, y, z'
'-x+1/2, -y, z+1/2'
'x+1/2, -y+1/2, -z'
'-x, y+1/2, -z+1/2'

loop_
_atom_site_label
_atom_site_type_symbol
_atom_site_fract_x
_atom_site_fract_y
_atom_site_fract_z
_atom_site_U_iso_or_equiv
_atom_site_adp_type
_atom_site_occupancy
_atom_site_symmetry_multiplicity
_atom_site_calc_flag
_atom_site_refinement_flags
Cl1A Cl -0.1021(2) 0.38888(14) 0.49120(6) 0.0798(5) Uani 1 1 d .
Cl2A Cl 0.3278(2) 0.42947(11) 0.50704(6) 0.0631(4) Uani 1 1 d .
C1A C 0.0927(7) 0.4897(4) 0.4905(2) 0.0567(12) Uani 1 1 d .
H1AA H 0.0618 0.5510 0.5196 0.068 Uiso 1 1 calc R
H1AB H 0.0994 0.5259 0.4509 0.068 Uiso 1 1 calc R
N1 N 0.1324(4) 0.5816(2) 0.29411(12) 0.0254(6) Uani 1 1 d .
C2 C 0.3003(5) 0.5112(3) 0.29315(14) 0.0250(7) Uani 1 1 d .
C3 C 0.3200(5) 0.4059(3) 0.25462(14) 0.0239(7) Uani 1 1 d .
C4 C 0.1760(6) 0.3115(3) 0.27627(15) 0.0245(7) Uani 1 1 d .
C5 C 0.2138(5) 0.2851(3) 0.34172(15) 0.0252(7) Uani 1 1 d .
C6 C 0.1185(6) 0.1714(3) 0.36157(16) 0.0299(8) Uani 1 1 d .
C7 C 0.2636(5) 0.0770(3) 0.34113(15) 0.0275(7) Uani 1 1 d .
C8 C 0.4731(6) 0.1366(3) 0.33580(17) 0.0289(8) Uani 1 1 d .
C9 C 0.4433(5) 0.2642(3) 0.35309(15) 0.0271(7) Uani 1 1 d .
C10 C 0.5920(5) 0.3464(3) 0.32207(14) 0.0277(7) Uani 1 1 d .
N11 N 0.5367(4) 0.3686(3) 0.25922(12) 0.0265(6) Uani 1 1 d .
C12 C 0.6141(6) 0.4651(3) 0.35198(16) 0.0301(8) Uani 1 1 d .
C13 C 0.4319(6) 0.5378(3) 0.33805(14) 0.0264(7) Uani 1 1 d .
C14 C 0.3421(6) 0.6327(3) 0.36927(14) 0.0288(8) Uani 1 1 d .
C15 C 0.3955(7) 0.6952(3) 0.42034(16) 0.0346(9) Uani 1 1 d .
C16 C 0.2631(7) 0.7760(3) 0.44232(18) 0.0417(10) Uani 1 1 d .
C17 C 0.0749(8) 0.7964(3) 0.41484(17) 0.0404(10) Uani 1 1 d .
C18 C 0.0171(7) 0.7379(3) 0.36412(16) 0.0343(9) Uani 1 1 d .
C19 C 0.1519(6) 0.6562(3) 0.34190(14) 0.0273(7) Uani 1 1 d .
O20 O 0.1929(4) 0.0335(2) 0.28531(11) 0.0327(6) Uani 1 1 d .
H3A H 0.283(6) 0.426(3) 0.2117(17) 0.036(10) Uiso 1 1 d .
H4A H 0.200(5) 0.240(3) 0.2538(14) 0.022(9) Uiso 1 1 d .
H4B H 0.044(6) 0.329(3) 0.2694(14) 0.016(8) Uiso 1 1 d .
H5A H 0.154(5) 0.347(3) 0.3621(14) 0.020(9) Uiso 1 1 d .
H6A H -0.008(6) 0.156(3) 0.3470(16) 0.026(9) Uiso 1 1 d .
H6B H 0.116(7) 0.169(3) 0.4049(18) 0.043(11) Uiso 1 1 d .
H7A H 0.276(6) 0.011(3) 0.3685(15) 0.027(9) Uiso 1 1 d .
H8A H 0.519(5) 0.128(3) 0.2963(16) 0.025(9) Uiso 1 1 d .
H8B H 0.575(7) 0.097(3) 0.3607(18) 0.043(11) Uiso 1 1 d .
H9A H 0.462(6) 0.278(3) 0.3956(18) 0.041(11) Uiso 1 1 d .
H10A H 0.731(6) 0.307(3) 0.3213(15) 0.025(9) Uiso 1 1 d .
H12A H 0.750(6) 0.502(3) 0.3388(16) 0.035(10) Uiso 1 1 d .
H12B H 0.632(6) 0.457(3) 0.3951(18) 0.041(11) Uiso 1 1 d .
H15A H 0.522(7) 0.679(4) 0.4416(18) 0.047(12) Uiso 1 1 d .
H16A H 0.304(7) 0.815(3) 0.4797(18) 0.044(11) Uiso 1 1 d .
H17A H -0.023(6) 0.847(3) 0.4313(16) 0.035(11) Uiso 1 1 d .
H18A H -0.116(7) 0.753(3) 0.3473(17) 0.041(11) Uiso 1 1 d .
H1 H 0.028(7) 0.583(3) 0.2691(17) 0.039(11) Uiso 1 1 d .
H11 H 0.545(5) 0.306(3) 0.2395(14) 0.021(9) Uiso 1 1 d .
H20 H 0.258(7) -0.020(4) 0.2744(19) 0.041(13) Uiso 1 1 d .

loop_
_atom_site_aniso_label
_atom_site_aniso_U_11
_atom_site_aniso_U_22
_atom_site_aniso_U_33
_atom_site_aniso_U_23
_atom_site_aniso_U_13
_atom_site_aniso_U_12
Cl1A 0.0557(7) 0.1211(12) 0.0626(7) 0.0377(8) -0.0118(7) -0.0296(8)
Cl2A 0.0520(7) 0.0619(7) 0.0753(8) 0.0020(6) -0.0121(6) 0.0128(6)
C1A 0.051(3) 0.046(2) 0.074(3) 0.011(2) 0.005(3) 0.007(2)
N1 0.0267(15) 0.0232(14) 0.0262(14) -0.0001(11) -0.0031(13) -0.0002(12)
C2 0.0259(17) 0.0206(15) 0.0286(16) 0.0024(13) 0.0002(15) -0.0020(14)
C3 0.0247(15) 0.0223(16) 0.0248(16) 0.0001(12) -0.0006(15) 0.0003(15)
C4 0.0216(17) 0.0218(17) 0.0301(17) -0.0017(13) -0.0023(15) -0.0014(15)
C5 0.0233(18) 0.0259(17) 0.0264(16) -0.0032(14) 0.0042(15) 0.0031(14)
C6 0.029(2) 0.0293(19) 0.0318(19) 0.0022(14) 0.0040(16) -0.0001(16)
C7 0.0290(17) 0.0240(16) 0.0295(16) 0.0045(14) -0.0018(15) 0.0028(15)
C8 0.0261(18) 0.0279(18) 0.0328(19) -0.0011(15) -0.0005(16) 0.0054(15)
C9 0.0259(18) 0.0302(18) 0.0251(16) -0.0001(14) 0.0007(15) 0.0021(15)
C10 0.0192(16) 0.0335(19) 0.0305(17) 0.0004(14) -0.0006(15) 0.0006(16)
N11 0.0250(16) 0.0267(15) 0.0278(14) -0.0029(13) 0.0027(13) -0.0002(13)
C12 0.0241(17) 0.0344(19) 0.0317(18) -0.0013(15) -0.0043(16) -0.0031(16)
C13 0.0311(18) 0.0235(16) 0.0247(16) -0.0009(12) 0.0003(15) -0.0055(15)
C14 0.0346(19) 0.0244(17) 0.0273(16) -0.0003(13) 0.0009(15) -0.0068(16)
C15 0.041(2) 0.032(2) 0.0307(18) -0.0023(15) -0.0035(18) -0.0083(18)
C16 0.057(3) 0.033(2) 0.035(2) -0.0067(17) 0.004(2) -0.005(2)
C17 0.058(3) 0.027(2) 0.037(2) -0.0030(15) 0.009(2) 0.004(2)
C18 0.042(2) 0.0266(18) 0.0347(18) 0.0017(15) 0.0032(18) 0.0052(18)
C19 0.0330(19) 0.0220(16) 0.0270(16) 0.0010(13) 0.0017(15) -0.0025(15)
O20 0.0317(14) 0.0287(13) 0.0378(14) -0.0044(11) -0.0068(13) 0.0047(13)

loop_
_atom_type_symbol
_atom_type_description
_atom_type_scat_dispersion_real
_atom_type_scat_dispersion_imag
_atom_type_scat_source
C C 0.0033 0.0016 'International Tables Vol C Tables 4.2.6.8 and 6.1.1.4'
H H 0.0000 0.0000 'International Tables Vol C Tables 4.2.6.8 and 6.1.1.4'
N N 0.0061 0.0033 'International Tables Vol C Tables 4.2.6.8 and 6.1.1.4'
O O 0.0106 0.0060 'International Tables Vol C Tables 4.2.6.8 and 6.1.1.4'
Cl Cl 0.1484 0.1585 'International Tables Vol C Tables 4.2.6.8 and 6.1.1.4'

loop_
_geom_angle_atom_site_label_1
_geom_angle_atom_site_label_2
_geom_angle_atom_site_label_3
_geom_angle
Cl1A C1A Cl2A 112.4(2)
Cl1A C1A H1AA 109.1
Cl2A C1A H1AA 109.1
Cl1A C1A H1AB 109.1
Cl2A C1A H1AB 109.1
H1AA C1A H1AB 107.9
C2 N1 C19 108.0(3)
C2 N1 H1 128(3)
C19 N1 H1 124(3)
C13 C2 N1 111.1(3)
C13 C2 C3 124.0(3)
N1 C2 C3 124.1(3)
N11 C3 C2 106.1(3)
N11 C3 C4 111.0(3)
C2 C3 C4 110.1(3)
N11 C3 H3A 111(2)
C2 C3 H3A 110(2)
C4 C3 H3A 109(2)
C3 C4 C5 110.7(3)
C3 C4 H4A 110(2)
C5 C4 H4A 107.9(19)
C3 C4 H4B 112(2)
C5 C4 H4B 111(2)
H4A C4 H4B 105(3)
C6 C5 C4 113.0(3)
C6 C5 C9 102.3(3)
C4 C5 C9 110.4(3)
C6 C5 H5A 110(2)
C4 C5 H5A 105(2)
C9 C5 H5A 116(2)
C7 C6 C5 106.0(3)
C7 C6 H6A 109(2)
C5 C6 H6A 116(2)
C7 C6 H6B 107(2)
C5 C6 H6B 109(2)
H6A C6 H6B 110(4)
O20 C7 C6 108.6(3)
O20 C7 C8 112.1(3)
C6 C7 C8 105.0(3)
O20 C7 H7A 108(2)
C6 C7 H7A 115(2)
C8 C7 H7A 109(2)
C7 C8 C9 107.3(3)
C7 C8 H8A 108(2)
C9 C8 H8A 112(2)
C7 C8 H8B 110(2)
C9 C8 H8B 113(2)
H8A C8 H8B 106(3)
C10 C9 C8 113.6(3)
C10 C9 C5 116.4(3)
C8 C9 C5 103.4(3)
C10 C9 H9A 106(2)
C8 C9 H9A 113(2)
C5 C9 H9A 105(2)
N11 C10 C9 112.9(3)
N11 C10 C12 106.7(3)
C9 C10 C12 114.5(3)
N11 C10 H10A 106(2)
C9 C10 H10A 107(2)
C12 C10 H10A 108.9(19)
C3 N11 C10 110.5(3)
C3 N11 H11 106(3)
C10 N11 H11 110(2)
C13 C12 C10 109.7(3)
C13 C12 H12A 113(2)
C10 C12 H12A 109(2)
C13 C12 H12B 111(2)
C10 C12 H12B 111(2)
H12A C12 H12B 103(3)
C2 C13 C14 106.3(3)
C2 C13 C12 122.2(3)
C14 C13 C12 131.1(3)
C15 C14 C19 118.5(3)
C15 C14 C13 134.2(4)
C19 C14 C13 107.0(3)
C16 C15 C14 119.5(4)
C16 C15 H15A 119(3)
C14 C15 H15A 121(3)
C15 C16 C17 120.8(4)
C15 C16 H16A 117(2)
C17 C16 H16A 122(2)
C18 C17 C16 121.7(4)
C18 C17 H17A 116(2)
C16 C17 H17A 122(2)
C17 C18 C19 117.4(4)
C17 C18 H18A 119(2)
C19 C18 H18A 124(2)
N1 C19 C18 130.3(3)
N1 C19 C14 107.5(3)
C18 C19 C14 122.1(3)
C7 O20 H20 112(3)

loop_
_geom_bond_atom_site_label_1
_geom_bond_atom_site_label_2
_geom_bond_distance
Cl1A C1A 1.732(5)
Cl2A C1A 1.733(5)
C1A H1AA 0.9900
C1A H1AB 0.9900
N1 C2 1.371(4)
N1 C19 1.391(4)
N1 H1 0.89(4)
C2 C13 1.368(5)
C2 C3 1.506(4)
C3 N11 1.488(4)
C3 C4 1.527(5)
C3 H3A 1.03(4)
C4 C5 1.532(5)
C4 H4A 0.98(4)
C4 H4B 0.90(4)
C5 C6 1.528(5)
C5 C9 1.545(5)
C5 H5A 0.94(3)
C6 C7 1.522(5)
C6 H6A 0.91(4)
C6 H6B 0.98(4)
C7 O20 1.437(4)
C7 C8 1.542(5)
C7 H7A 0.99(3)
C8 C9 1.544(5)
C8 H8A 0.95(4)
C8 H8B 0.99(4)
C9 C10 1.534(5)
C9 H9A 0.98(4)
C10 N11 1.490(4)
C10 C12 1.541(5)
C10 H10A 1.02(4)
N11 H11 0.85(4)
C12 C13 1.496(5)
C12 H12A 1.04(4)
C12 H12B 0.99(4)
C13 C14 1.435(5)
C14 C15 1.408(5)
C14 C19 1.418(5)
C15 C16 1.371(6)
C15 H15A 0.98(4)
C16 C17 1.402(6)
C16 H16A 1.00(4)
C17 C18 1.386(6)
C17 H17A 0.94(4)
C18 C19 1.390(5)
C18 H18A 0.97(4)
O20 H20 0.80(4)

loop_
_geom_hbond_atom_site_label_D
_geom_hbond_atom_site_label_H
_geom_hbond_atom_site_label_A
_geom_hbond_distance_DH
_geom_hbond_distance_HA
_geom_hbond_distance_DA
_geom_hbond_angle_DHA
_geom_hbond_site_symmetry_A
N1 H1 O20 0.89(4) 1.98(4) 2.844(4) 162(4) 4
O20 H20 N11 0.80(4) 2.01(5) 2.796(4) 168(4) 4_645

loop_
_geom_torsion_atom_site_label_1
_geom_torsion_atom_site_label_2
_geom_torsion_atom_site_label_3
_geom_torsion_atom_site_label_4
_geom_torsion
C19 N1 C2 C13 -1.0(4)
C19 N1 C2 C3 169.2(3)
C13 C2 C3 N11 -21.2(4)
N1 C2 C3 N11 169.9(3)
C13 C2 C3 C4 98.9(4)
N1 C2 C3 C4 -69.9(4)
N11 C3 C4 C5 62.3(4)
C2 C3 C4 C5 -54.9(4)
C3 C4 C5 C6 -164.3(3)
C3 C4 C5 C9 -50.4(4)
C4 C5 C6 C7 79.7(4)
C9 C5 C6 C7 -39.0(3)
C5 C6 C7 O20 -95.6(3)
C5 C6 C7 C8 24.4(4)
O20 C7 C8 C9 117.4(3)
C6 C7 C8 C9 -0.2(4)
C7 C8 C9 C10 -150.5(3)
C7 C8 C9 C5 -23.4(4)
C6 C5 C9 C10 163.0(3)
C4 C5 C9 C10 42.5(4)
C6 C5 C9 C8 37.7(3)
C4 C5 C9 C8 -82.8(3)
C8 C9 C10 N11 76.2(4)
C5 C9 C10 N11 -43.7(4)
C8 C9 C10 C12 -161.4(3)
C5 C9 C10 C12 78.7(4)
C2 C3 N11 C10 57.2(3)
C4 C3 N11 C10 -62.4(4)
C9 C10 N11 C3 52.1(4)
C12 C10 N11 C3 -74.5(3)
N11 C10 C12 C13 49.2(4)
C9 C10 C12 C13 -76.5(4)
N1 C2 C13 C14 -0.7(4)
C3 C2 C13 C14 -170.9(3)
N1 C2 C13 C12 172.1(3)
C3 C2 C13 C12 1.9(5)
C10 C12 C13 C2 -16.0(4)
C10 C12 C13 C14 154.8(3)
C2 C13 C14 C15 176.4(4)
C12 C13 C14 C15 4.5(7)
C2 C13 C14 C19 2.1(4)
C12 C13 C14 C19 -169.8(3)
C19 C14 C15 C16 0.3(5)
C13 C14 C15 C16 -173.5(4)
C14 C15 C16 C17 0.6(6)
C15 C16 C17 C18 -1.3(6)
C16 C17 C18 C19 1.1(6)
C2 N1 C19 C18 -175.1(3)
C2 N1 C19 C14 2.3(3)
C17 C18 C19 N1 176.8(3)
C17 C18 C19 C14 -0.3(5)
C15 C14 C19 N1 -178.1(3)
C13 C14 C19 N1 -2.7(3)
C15 C14 C19 C18 -0.4(5)
C13 C14 C19 C18 174.9(3)

loop_
_cod_related_entry_id
_cod_related_entry_database
_cod_related_entry_code
1 ChemSpider 21199601
